data_4130757
loop_
_publ_author_name
'Meng, Lingkui'
'Fujikawa, Takao'
'Kuwayama, Motonobu'
'Segawa, Yasutomo'
'Itami, Kenichiro'

_publ_section_title
;
 Thiophene-Fused \p-Systems from Diarylacetylenes and Elemental Sulfur.
;
_journal_issue 32
_journal_name_full 'Journal of the American Chemical Society'
_journal_page_first 10351
_journal_page_last 10355
_journal_paper_doi 10.1021/jacs.6b06486
_journal_volume 138
_journal_year 2016
_chemical_formula_sum 'C42 H46 S4'
_chemical_formula_weight 679.03
_space_group_crystal_system triclinic
_space_group_IT_number 2
_space_group_name_Hall '-P 1'
_space_group_name_H-M_alt 'P -1'
_symmetry_cell_setting triclinic
_symmetry_space_group_name_H-M 'P -1'
_atom_sites_solution_hydrogens geom
_audit_creation_method SHELXL-2014/7
_cell_angle_alpha 81.082(8)
_cell_angle_beta 86.233(7)
_cell_angle_gamma 81.513(8)
_cell_formula_units_Z 1
_cell_length_a 5.8732(9)
_cell_length_b 9.5089(14)
_cell_length_c 16.609(3)
_cell_measurement_reflns_used 2231
_cell_measurement_temperature 123
_cell_measurement_theta_max 25.3
_cell_measurement_theta_min 3.1
_cell_volume 905.5(3)
_computing_cell_refinement
;
Rigaku CrystalClear-SM Expert 2.1 b29
;
_computing_data_collection
;
Rigaku CrystalClear-SM Expert 2.1 b29
;
_computing_data_reduction
;
Rigaku CrystalClear-SM Expert 2.1 b29
;
_computing_molecular_graphics 'Yadokari-XG 2009 (Wakita Nemoto et al., 2009)'
_computing_publication_material 'Yadokari-XG 2009 (Wakita,Nemoto et al., 2009)'
_computing_structure_refinement 'SHELXL-2014/7 (Sheldrick, 2014)'
_computing_structure_solution SIR-97
_diffrn_ambient_temperature 123
_diffrn_detector_area_resol_mean 5.8140
_diffrn_measured_fraction_theta_full 0.993
_diffrn_measured_fraction_theta_max 0.993
_diffrn_measurement_device_type
;
Rigaku CrystalClear-SM Expert 2.1 b29
;
_diffrn_measurement_method 'profile data from \w-scans'
_diffrn_radiation_monochromator Confocal
_diffrn_radiation_type MoK\a
_diffrn_radiation_wavelength 0.71075
_diffrn_reflns_av_R_equivalents 0.0689
_diffrn_reflns_av_unetI/netI 0.0586
_diffrn_reflns_Laue_measured_fraction_full 0.993
_diffrn_reflns_Laue_measured_fraction_max 0.993
_diffrn_reflns_limit_h_max 6
_diffrn_reflns_limit_h_min -6
_diffrn_reflns_limit_k_max 10
_diffrn_reflns_limit_k_min -11
_diffrn_reflns_limit_l_max 19
_diffrn_reflns_limit_l_min -19
_diffrn_reflns_number 10065
_diffrn_reflns_point_group_measured_fraction_full 0.993
_diffrn_reflns_point_group_measured_fraction_max 0.993
_diffrn_reflns_theta_full 24.999
_diffrn_reflns_theta_max 24.999
_diffrn_reflns_theta_min 3.061
_diffrn_source 'Rotating Anode'
_exptl_absorpt_coefficient_mu 0.292
_exptl_absorpt_correction_T_max 1.000
_exptl_absorpt_correction_T_min 0.675
_exptl_absorpt_correction_type multi-scan
_exptl_absorpt_process_details 'Jacobson, R. (1998) Private communication'
_exptl_crystal_colour Colorless
_exptl_crystal_density_diffrn 1.245
_exptl_crystal_description Block
_exptl_crystal_F_000 362
_exptl_crystal_size_max 0.20
_exptl_crystal_size_mid 0.10
_exptl_crystal_size_min 0.05
_refine_diff_density_max 1.049
_refine_diff_density_min -0.370
_refine_diff_density_rms 0.079
_refine_ls_extinction_method none
_refine_ls_goodness_of_fit_ref 1.010
_refine_ls_matrix_type full
_refine_ls_number_parameters 214
_refine_ls_number_reflns 3148
_refine_ls_number_restraints 0
_refine_ls_restrained_S_all 1.010
_refine_ls_R_factor_all 0.0665
_refine_ls_R_factor_gt 0.0550
_refine_ls_shift/su_max 0.000
_refine_ls_shift/su_mean 0.000
_refine_ls_structure_factor_coef Fsqd
_refine_ls_weighting_details 'w=1/[\s^2^(Fo^2^)+(0.1003P)^2^] where P=(Fo^2^+2Fc^2^)/3'
_refine_ls_weighting_scheme calc
_refine_ls_wR_factor_gt 0.1500
_refine_ls_wR_factor_ref 0.1553
_reflns_Friedel_coverage 0.000
_reflns_number_gt 2422
_reflns_number_total 3148
_reflns_threshold_expression 'I > 2\s(I)'
_cod_data_source_file ja6b06486_si_009.cif
_cod_data_source_block 2s
_cod_depositor_comments
;
The following automatic conversions were performed:

data item '_exptl_absorpt_correction_type' value 'Multi-scan' was
changed to 'multi-scan' in accordance with the
/home/saulius/struct/COD-crude-data/automatic-downloads/DataCite-retrospective/ACS/depositions/lib/dictionaries/cif_core.dic
dictionary named 'cif_core.dic' version 2.4.2 last updated on
2011-04-26.

data item '_symmetry_cell_setting' value 'Triclinic' was changed to
'triclinic' in accordance with the
/home/saulius/struct/COD-crude-data/automatic-downloads/DataCite-retrospective/ACS/depositions/lib/dictionaries/cif_core.dic
dictionary named 'cif_core.dic' version 2.4.2 last updated on
2011-04-26.

Automatic conversion script
Id: cif_fix_values 6909 2019-04-08 15:41:33Z antanas 
;
_cod_database_code 4130757
_shelx_shelxl_version_number 2014/7
_shelx_space_group_comment
;
The symmetry employed for this shelxl refinement is uniquely defined
by the following loop, which should always be used as a source of
symmetry information in preference to the above space-group names.
They are only intended as comments.
;
_shelx_estimated_absorpt_t_min 0.944
_shelx_estimated_absorpt_t_max 0.986

loop_
_space_group_symop_operation_xyz
'x, y, z'
'-x, -y, -z'

loop_
_atom_site_label
_atom_site_type_symbol
_atom_site_fract_x
_atom_site_fract_y
_atom_site_fract_z
_atom_site_U_iso_or_equiv
_atom_site_adp_type
_atom_site_occupancy
_atom_site_site_symmetry_order
_atom_site_calc_flag
_atom_site_refinement_flags_posn
_atom_site_refinement_flags_adp
C1 C 0.5393(5) 0.9701(3) -0.08110(16) 0.0286(6) Uani 1 1 d . .
H1 H 0.5652 0.9498 -0.1355 0.034 Uiso 1 1 calc R U
C2 C 0.3746(5) 0.9089(3) -0.02978(16) 0.0285(6) Uani 1 1 d . .
S1 S 0.19371(13) 0.79058(8) -0.05452(4) 0.0341(3) Uani 1 1 d . .
C3 C 0.0607(5) 0.7808(3) 0.04259(16) 0.0301(6) Uani 1 1 d . .
C4 C -0.1234(5) 0.7104(3) 0.08120(16) 0.0304(6) Uani 1 1 d . .
H2 H -0.2066 0.6525 0.0556 0.036 Uiso 1 1 calc R U
C5 C -0.1661(4) 0.7366(3) 0.16028(16) 0.0284(6) Uani 1 1 d . .
S2 S 0.01788(11) 0.84938(7) 0.18632(4) 0.0292(2) Uani 1 1 d . .
C6 C 0.1513(4) 0.8618(3) 0.09124(16) 0.0281(6) Uani 1 1 d . .
C7 C 0.3336(5) 0.9382(3) 0.05177(16) 0.0274(6) Uani 1 1 d . .
C8 C -0.3350(5) 0.6802(3) 0.22113(16) 0.0277(6) Uani 1 1 d . .
C9 C -0.4241(5) 0.5553(3) 0.21247(17) 0.0304(6) Uani 1 1 d . .
H3 H -0.3751 0.5087 0.1664 0.036 Uiso 1 1 calc R U
C10 C -0.5822(5) 0.4974(3) 0.26909(17) 0.0292(6) Uani 1 1 d . .
C11 C -0.6485(5) 0.5664(3) 0.33672(17) 0.0282(6) Uani 1 1 d . .
H4 H -0.7557 0.5276 0.3762 0.034 Uiso 1 1 calc R U
C12 C -0.5624(4) 0.6910(3) 0.34849(16) 0.0275(6) Uani 1 1 d . .
C13 C -0.4076(5) 0.7466(3) 0.28975(16) 0.0275(6) Uani 1 1 d . .
H5 H -0.3493 0.8320 0.2963 0.033 Uiso 1 1 calc R U
C14 C -0.6710(5) 0.3575(3) 0.25735(17) 0.0320(7) Uani 1 1 d . .
C15 C -0.4702(5) 0.2339(3) 0.26995(18) 0.0345(7) Uani 1 1 d . .
H6 H -0.5231 0.1437 0.2631 0.052 Uiso 1 1 calc R U
H7 H -0.4146 0.2259 0.3251 0.052 Uiso 1 1 calc R U
H8 H -0.3447 0.2534 0.2297 0.052 Uiso 1 1 calc R U
C16 C -0.7581(5) 0.3711(3) 0.17085(18) 0.0376(7) Uani 1 1 d . .
H9 H -0.8752 0.4560 0.1611 0.056 Uiso 1 1 calc R U
H10 H -0.8256 0.2849 0.1654 0.056 Uiso 1 1 calc R U
H11 H -0.6290 0.3811 0.1309 0.056 Uiso 1 1 calc R U
C17 C -0.8683(5) 0.3224(3) 0.3180(2) 0.0392(7) Uani 1 1 d . .
H12 H -0.8120 0.3028 0.3735 0.059 Uiso 1 1 calc R U
H13 H -0.9277 0.2375 0.3056 0.059 Uiso 1 1 calc R U
H14 H -0.9918 0.4043 0.3140 0.059 Uiso 1 1 calc R U
C18 C -0.6436(5) 0.7692(3) 0.42218(17) 0.0300(6) Uani 1 1 d . .
C19 C -0.8027(6) 0.9076(3) 0.39230(19) 0.0425(8) Uani 1 1 d . .
H15 H -0.8585 0.9572 0.4388 0.064 Uiso 1 1 calc R U
H16 H -0.9340 0.8838 0.3662 0.064 Uiso 1 1 calc R U
H17 H -0.7173 0.9703 0.3528 0.064 Uiso 1 1 calc R U
C20 C -0.4365(6) 0.8058(4) 0.4614(2) 0.0496(9) Uani 1 1 d . .
H18 H -0.3318 0.7174 0.4782 0.074 Uiso 1 1 calc R U
H19 H -0.4891 0.8524 0.5092 0.074 Uiso 1 1 calc R U
H20 H -0.3556 0.8710 0.4219 0.074 Uiso 1 1 calc R U
C21 C -0.7750(6) 0.6789(3) 0.48790(18) 0.0392(7) Uani 1 1 d . .
H21 H -0.6796 0.5868 0.5049 0.059 Uiso 1 1 calc R U
H22 H -0.9178 0.6616 0.4661 0.059 Uiso 1 1 calc R U
H23 H -0.8121 0.7303 0.5349 0.059 Uiso 1 1 calc R U

loop_
_atom_site_aniso_label
_atom_site_aniso_U_11
_atom_site_aniso_U_22
_atom_site_aniso_U_33
_atom_site_aniso_U_23
_atom_site_aniso_U_13
_atom_site_aniso_U_12
C1 0.0295(15) 0.0306(14) 0.0261(14) -0.0074(11) 0.0034(12) -0.0038(12)
C2 0.0271(15) 0.0296(14) 0.0293(14) -0.0062(11) 0.0022(12) -0.0051(11)
S1 0.0371(5) 0.0394(4) 0.0306(4) -0.0127(3) 0.0085(3) -0.0171(3)
C3 0.0303(15) 0.0294(14) 0.0311(15) -0.0074(12) 0.0027(12) -0.0050(12)
C4 0.0340(16) 0.0273(14) 0.0318(15) -0.0070(11) 0.0038(12) -0.0100(12)
C5 0.0250(15) 0.0259(14) 0.0347(15) -0.0074(11) 0.0039(12) -0.0040(11)
S2 0.0304(4) 0.0308(4) 0.0284(4) -0.0079(3) 0.0062(3) -0.0106(3)
C6 0.0264(15) 0.0269(14) 0.0314(15) -0.0060(11) 0.0019(12) -0.0048(11)
C7 0.0256(14) 0.0280(14) 0.0287(14) -0.0057(11) 0.0035(11) -0.0045(11)
C8 0.0275(15) 0.0258(14) 0.0298(14) -0.0046(11) 0.0025(12) -0.0046(11)
C9 0.0322(16) 0.0290(14) 0.0317(15) -0.0118(11) 0.0058(12) -0.0054(12)
C10 0.0261(15) 0.0249(14) 0.0364(15) -0.0063(11) 0.0051(12) -0.0041(11)
C11 0.0268(15) 0.0242(13) 0.0338(15) -0.0047(11) 0.0062(12) -0.0066(11)
C12 0.0258(15) 0.0247(13) 0.0317(15) -0.0056(11) 0.0027(12) -0.0022(11)
C13 0.0276(15) 0.0221(13) 0.0345(15) -0.0083(11) 0.0025(12) -0.0062(11)
C14 0.0313(16) 0.0253(14) 0.0414(17) -0.0107(12) 0.0047(13) -0.0066(11)
C15 0.0373(17) 0.0273(15) 0.0405(16) -0.0094(12) 0.0044(13) -0.0076(12)
C16 0.0398(18) 0.0263(15) 0.0484(18) -0.0108(13) -0.0004(14) -0.0054(13)
C17 0.0406(18) 0.0281(15) 0.0520(19) -0.0110(13) 0.0112(14) -0.0149(13)
C18 0.0292(15) 0.0285(14) 0.0344(15) -0.0117(11) 0.0054(12) -0.0065(11)
C19 0.052(2) 0.0313(16) 0.0426(18) -0.0119(13) 0.0106(15) 0.0010(14)
C20 0.0401(19) 0.071(2) 0.046(2) -0.0312(17) 0.0077(15) -0.0137(17)
C21 0.0468(19) 0.0347(16) 0.0350(16) -0.0093(12) 0.0118(14) -0.0038(13)

loop_
_atom_type_symbol
_atom_type_description
_atom_type_scat_dispersion_real
_atom_type_scat_dispersion_imag
_atom_type_scat_source
C C 0.0033 0.0016 'International Tables Vol C Tables 4.2.6.8 and 6.1.1.4'
H H 0.0000 0.0000 'International Tables Vol C Tables 4.2.6.8 and 6.1.1.4'
S S 0.1246 0.1234 'International Tables Vol C Tables 4.2.6.8 and 6.1.1.4'

loop_
_geom_angle_atom_site_label_1
_geom_angle_atom_site_label_2
_geom_angle_atom_site_label_3
_geom_angle
_geom_angle_site_symmetry_1
_geom_angle_site_symmetry_3
C2 C1 C7 118.7(2) . 2_675
C2 C1 H1 120.6 . .
C7 C1 H1 120.6 2_675 .
C1 C2 C7 121.3(2) . .
C1 C2 S1 126.2(2) . .
C7 C2 S1 112.5(2) . .
C3 S1 C2 90.93(13) . .
C6 C3 C4 113.8(2) . .
C6 C3 S1 112.4(2) . .
C4 C3 S1 133.7(2) . .
C5 C4 C3 111.5(2) . .
C5 C4 H2 124.2 . .
C3 C4 H2 124.2 . .
C4 C5 C8 128.5(2) . .
C4 C5 S2 111.6(2) . .
C8 C5 S2 119.9(2) . .
C6 S2 C5 91.70(12) . .
C3 C6 C7 114.4(2) . .
C3 C6 S2 111.3(2) . .
C7 C6 S2 134.3(2) . .
C1 C7 C2 119.9(2) 2_675 .
C1 C7 C6 130.3(2) 2_675 .
C2 C7 C6 109.7(2) . .
C9 C8 C13 118.2(2) . .
C9 C8 C5 120.1(2) . .
C13 C8 C5 121.8(2) . .
C10 C9 C8 122.0(2) . .
C10 C9 H3 119.0 . .
C8 C9 H3 119.0 . .
C9 C10 C11 117.9(2) . .
C9 C10 C14 119.7(2) . .
C11 C10 C14 122.3(2) . .
C10 C11 C12 122.2(2) . .
C10 C11 H4 118.9 . .
C12 C11 H4 118.9 . .
C13 C12 C11 117.9(2) . .
C13 C12 C18 120.3(2) . .
C11 C12 C18 121.7(2) . .
C12 C13 C8 121.8(2) . .
C12 C13 H5 119.1 . .
C8 C13 H5 119.1 . .
C17 C14 C16 108.0(2) . .
C17 C14 C15 108.7(2) . .
C16 C14 C15 109.7(2) . .
C17 C14 C10 112.2(2) . .
C16 C14 C10 110.1(2) . .
C15 C14 C10 108.1(2) . .
C14 C15 H6 109.5 . .
C14 C15 H7 109.5 . .
H6 C15 H7 109.5 . .
C14 C15 H8 109.5 . .
H6 C15 H8 109.5 . .
H7 C15 H8 109.5 . .
C14 C16 H9 109.5 . .
C14 C16 H10 109.5 . .
H9 C16 H10 109.5 . .
C14 C16 H11 109.5 . .
H9 C16 H11 109.5 . .
H10 C16 H11 109.5 . .
C14 C17 H12 109.5 . .
C14 C17 H13 109.5 . .
H12 C17 H13 109.5 . .
C14 C17 H14 109.5 . .
H12 C17 H14 109.5 . .
H13 C17 H14 109.5 . .
C21 C18 C20 107.4(3) . .
C21 C18 C19 108.4(2) . .
C20 C18 C19 109.7(2) . .
C21 C18 C12 112.8(2) . .
C20 C18 C12 110.0(2) . .
C19 C18 C12 108.6(2) . .
C18 C19 H15 109.5 . .
C18 C19 H16 109.5 . .
H15 C19 H16 109.5 . .
C18 C19 H17 109.5 . .
H15 C19 H17 109.5 . .
H16 C19 H17 109.5 . .
C18 C20 H18 109.5 . .
C18 C20 H19 109.5 . .
H18 C20 H19 109.5 . .
C18 C20 H20 109.5 . .
H18 C20 H20 109.5 . .
H19 C20 H20 109.5 . .
C18 C21 H21 109.5 . .
C18 C21 H22 109.5 . .
H21 C21 H22 109.5 . .
C18 C21 H23 109.5 . .
H21 C21 H23 109.5 . .
H22 C21 H23 109.5 . .

loop_
_geom_bond_atom_site_label_1
_geom_bond_atom_site_label_2
_geom_bond_distance
_geom_bond_site_symmetry_2
C1 C2 1.380(4) .
C1 C7 1.388(4) 2_675
C1 H1 0.9500 .
C2 C7 1.423(4) .
C2 S1 1.765(3) .
S1 C3 1.740(3) .
C3 C6 1.378(4) .
C3 C4 1.420(4) .
C4 C5 1.375(4) .
C4 H2 0.9500 .
C5 C8 1.466(4) .
C5 S2 1.747(3) .
S2 C6 1.711(3) .
C6 C7 1.447(4) .
C7 C1 1.388(4) 2_675
C8 C9 1.397(4) .
C8 C13 1.399(4) .
C9 C10 1.388(4) .
C9 H3 0.9500 .
C10 C11 1.393(4) .
C10 C14 1.542(4) .
C11 C12 1.400(4) .
C11 H4 0.9500 .
C12 C13 1.387(4) .
C12 C18 1.542(3) .
C13 H5 0.9500 .
C14 C17 1.525(4) .
C14 C16 1.537(4) .
C14 C15 1.537(4) .
C15 H6 0.9800 .
C15 H7 0.9800 .
C15 H8 0.9800 .
C16 H9 0.9800 .
C16 H10 0.9800 .
C16 H11 0.9800 .
C17 H12 0.9800 .
C17 H13 0.9800 .
C17 H14 0.9800 .
C18 C21 1.522(4) .
C18 C20 1.524(4) .
C18 C19 1.532(4) .
C19 H15 0.9800 .
C19 H16 0.9800 .
C19 H17 0.9800 .
C20 H18 0.9800 .
C20 H19 0.9800 .
C20 H20 0.9800 .
C21 H21 0.9800 .
C21 H22 0.9800 .
C21 H23 0.9800 .

loop_
_geom_torsion_atom_site_label_1
_geom_torsion_atom_site_label_2
_geom_torsion_atom_site_label_3
_geom_torsion_atom_site_label_4
_geom_torsion
_geom_torsion_site_symmetry_1
_geom_torsion_site_symmetry_4
C7 C1 C2 C7 0.0(4) 2_675 .
C7 C1 C2 S1 179.7(2) 2_675 .
C1 C2 S1 C3 -179.1(3) . .
C7 C2 S1 C3 0.6(2) . .
C2 S1 C3 C6 -0.7(2) . .
C2 S1 C3 C4 177.5(3) . .
C6 C3 C4 C5 -1.6(4) . .
S1 C3 C4 C5 -179.7(2) . .
C3 C4 C5 C8 -177.6(2) . .
C3 C4 C5 S2 0.7(3) . .
C4 C5 S2 C6 0.2(2) . .
C8 C5 S2 C6 178.7(2) . .
C4 C3 C6 C7 -177.9(2) . .
S1 C3 C6 C7 0.6(3) . .
C4 C3 C6 S2 1.7(3) . .
S1 C3 C6 S2 -179.78(13) . .
C5 S2 C6 C3 -1.0(2) . .
C5 S2 C6 C7 178.4(3) . .
C1 C2 C7 C1 0.0(4) . 2_675
S1 C2 C7 C1 -179.7(2) . 2_675
C1 C2 C7 C6 179.4(2) . .
S1 C2 C7 C6 -0.3(3) . .
C3 C6 C7 C1 179.1(3) . 2_675
S2 C6 C7 C1 -0.3(5) . 2_675
C3 C6 C7 C2 -0.2(3) . .
S2 C6 C7 C2 -179.6(2) . .
C4 C5 C8 C9 20.7(4) . .
S2 C5 C8 C9 -157.6(2) . .
C4 C5 C8 C13 -160.7(3) . .
S2 C5 C8 C13 21.0(3) . .
C13 C8 C9 C10 0.6(4) . .
C5 C8 C9 C10 179.2(2) . .
C8 C9 C10 C11 -1.0(4) . .
C8 C9 C10 C14 -178.7(3) . .
C9 C10 C11 C12 0.4(4) . .
C14 C10 C11 C12 178.1(3) . .
C10 C11 C12 C13 0.6(4) . .
C10 C11 C12 C18 177.9(2) . .
C11 C12 C13 C8 -1.0(4) . .
C18 C12 C13 C8 -178.4(2) . .
C9 C8 C13 C12 0.4(4) . .
C5 C8 C13 C12 -178.2(2) . .
C9 C10 C14 C17 -171.6(3) . .
C11 C10 C14 C17 10.9(4) . .
C9 C10 C14 C16 -51.2(3) . .
C11 C10 C14 C16 131.2(3) . .
C9 C10 C14 C15 68.6(3) . .
C11 C10 C14 C15 -109.0(3) . .
C13 C12 C18 C21 -168.9(3) . .
C11 C12 C18 C21 13.8(4) . .
C13 C12 C18 C20 -49.1(3) . .
C11 C12 C18 C20 133.6(3) . .
C13 C12 C18 C19 71.0(3) . .
C11 C12 C18 C19 -106.3(3) . .
